data_2211372
loop_
_publ_author_name
'Wagner, Pawe\/l'
'Officer, David L.'
'Kubicki, Maciej'

_publ_section_title
;
 2,5-Bis(2-cyano-2-thienylvinyl)thiophene
;
_journal_coeditor_code DN2097
_journal_issue 12
_journal_name_full 'Acta Crystallographica Section E'
_journal_page_first o5931
_journal_page_last o5932
_journal_paper_doi 10.1107/S1600536806050100
_journal_volume 62
_journal_year 2006
_chemical_formula_iupac 'C18 H10 N2 S3'
_chemical_formula_moiety 'C18 H10 N2 S3'
_chemical_formula_sum 'C18 H10 N2 S3'
_chemical_formula_weight 350.46
_chemical_name_systematic
;
2,5-bis(2-cyano-2-thienylvinyl)thiophene
;
_space_group_IT_number 61
_symmetry_cell_setting orthorhombic
_symmetry_space_group_name_Hall '-P 2ac 2ab'
_symmetry_space_group_name_H-M 'P b c a'
_atom_sites_solution_hydrogens geom
_atom_sites_solution_primary direct
_atom_sites_solution_secondary difmap
_audit_creation_method SHELXL-97
_cell_angle_alpha 90.00
_cell_angle_beta 90.00
_cell_angle_gamma 90.00
_cell_formula_units_Z 8
_cell_length_a 12.379(2)
_cell_length_b 12.651(2)
_cell_length_c 20.421(4)
_cell_measurement_reflns_used 2112
_cell_measurement_temperature 153(2)
_cell_measurement_theta_max 22
_cell_measurement_theta_min 3
_cell_volume 3198.1(10)
_computing_cell_refinement XSCANS
_computing_data_collection 'XSCANS (Siemens, 1996)'
_computing_data_reduction 'SHELXTL (Bruker, 1997)'
_computing_molecular_graphics 'Stereochemical Workstation Operation Manual (Siemens, 1989)'
_computing_publication_material SHELXL97
_computing_structure_refinement 'SHELXL97 (Sheldrick, 1997)'
_computing_structure_solution 'SHELXS97 (Sheldrick, 1997)'
_diffrn_ambient_temperature 153(2)
_diffrn_measured_fraction_theta_full 0.999
_diffrn_measured_fraction_theta_max 0.997
_diffrn_measurement_device_type 'Bruker P4 CCD'
_diffrn_measurement_method \w
_diffrn_radiation_monochromator graphite
_diffrn_radiation_source 'fine-focus sealed tube'
_diffrn_radiation_type MoK\a
_diffrn_radiation_wavelength 0.71073
_diffrn_reflns_av_R_equivalents 0.0377
_diffrn_reflns_av_sigmaI/netI 0.0278
_diffrn_reflns_limit_h_max 14
_diffrn_reflns_limit_h_min -15
_diffrn_reflns_limit_k_max 15
_diffrn_reflns_limit_k_min -14
_diffrn_reflns_limit_l_max 19
_diffrn_reflns_limit_l_min -25
_diffrn_reflns_number 17718
_diffrn_reflns_theta_full 25.00
_diffrn_reflns_theta_max 26.42
_diffrn_reflns_theta_min 1.99
_exptl_absorpt_coefficient_mu 0.462
_exptl_absorpt_correction_type none
_exptl_crystal_colour colourless
_exptl_crystal_density_diffrn 1.456
_exptl_crystal_density_method 'not measured'
_exptl_crystal_description block
_exptl_crystal_F_000 1440
_exptl_crystal_size_max 0.3
_exptl_crystal_size_mid 0.1
_exptl_crystal_size_min 0.1
_refine_diff_density_max 0.206
_refine_diff_density_min -0.362
_refine_ls_extinction_method none
_refine_ls_goodness_of_fit_ref 1.104
_refine_ls_hydrogen_treatment constr
_refine_ls_matrix_type full
_refine_ls_number_parameters 220
_refine_ls_number_reflns 3269
_refine_ls_number_restraints 0
_refine_ls_restrained_S_all 1.104
_refine_ls_R_factor_all 0.0566
_refine_ls_R_factor_gt 0.0406
_refine_ls_shift/su_max 0.001
_refine_ls_shift/su_mean 0.000
_refine_ls_structure_factor_coef Fsqd
_refine_ls_weighting_details 'calc w=1/[\s^2^(Fo^2^)+(0.0326P)^2^+2.6519P] where P=(Fo^2^+2Fc^2^)/3'
_refine_ls_weighting_scheme calc
_refine_ls_wR_factor_gt 0.0866
_refine_ls_wR_factor_ref 0.0947
_reflns_number_gt 2672
_reflns_number_total 3269
_reflns_threshold_expression I>2\s(I)
_cod_data_source_file dn2097.cif
_cod_data_source_block I
_cod_database_code 2211372
_cod_database_fobs_code 2211372

loop_
_symmetry_equiv_pos_as_xyz
'x, y, z'
'-x+1/2, -y, z+1/2'
'x+1/2, -y+1/2, -z'
'-x, y+1/2, -z+1/2'
'-x, -y, -z'
'x-1/2, y, -z-1/2'
'-x-1/2, y-1/2, z'
'x, -y-1/2, z-1/2'

loop_
_atom_site_type_symbol
_atom_site_label
_atom_site_fract_x
_atom_site_fract_y
_atom_site_fract_z
_atom_site_U_iso_or_equiv
_atom_site_adp_type
_atom_site_calc_flag
_atom_site_refinement_flags
_atom_site_occupancy
_atom_site_disorder_assembly
_atom_site_disorder_group
S S1 0.24314(4) 0.87797(4) 0.62424(2) 0.02180(14) Uani d . 1 . .
C C2 0.14951(16) 0.96188(16) 0.66012(10) 0.0231(4) Uani d . 1 . .
C C21 0.17351(17) 1.05315(16) 0.69922(10) 0.0229(4) Uani d . 1 . .
H H21 0.1121 1.0871 0.7175 0.027 Uiso calc R 1 . .
C C22 0.26953(15) 1.09897(15) 0.71441(9) 0.0204(4) Uani d . 1 A .
C C22A 0.37042(17) 1.05793(16) 0.69020(10) 0.0251(4) Uani d . 1 . .
N N22A 0.45350(15) 1.02981(16) 0.67211(10) 0.0373(5) Uani d . 1 . .
C C23 0.28066(16) 1.19331(15) 0.75542(10) 0.0211(4) Uani d . 1 . .
S S24 0.16941(5) 1.26442(8) 0.78224(5) 0.0221(2) Uani d P 0.81 A 1
C C24 0.1972(15) 1.2522(17) 0.7831(10) 0.0221(2) Uani d P 0.19 A 2
H H24 0.1223 1.2372 0.7796 0.027 Uiso calc PR 0.19 A 2
C C25 0.25055(18) 1.35106(18) 0.82234(10) 0.0287(5) Uani d . 1 . .
H H25 0.2231 1.4085 0.8473 0.034 Uiso calc R 1 A 1
C C26 0.35722(17) 1.33179(17) 0.81597(11) 0.0304(5) Uani d . 1 A .
H H26 0.4134 1.3727 0.8349 0.036 Uiso calc R 1 B 1
C C27 0.3722(5) 1.2402(9) 0.7763(6) 0.0351(13) Uani d P 0.81 A 1
H H27 0.4418 1.2141 0.7652 0.042 Uiso calc PR 0.81 A 1
S S27 0.4049(6) 1.2339(10) 0.7789(7) 0.0351(13) Uani d P 0.19 A 2
C C3 0.04503(17) 0.92962(17) 0.64652(10) 0.0270(5) Uani d . 1 . .
H H3 -0.0173 0.9656 0.6620 0.032 Uiso calc R 1 . .
C C4 0.04070(17) 0.83874(17) 0.60774(10) 0.0265(5) Uani d . 1 . .
H H4 -0.0250 0.8069 0.5940 0.032 Uiso calc R 1 . .
C C5 0.14155(16) 0.79979(16) 0.59135(10) 0.0237(4) Uani d . 1 . .
C C51 0.15683(17) 0.70677(16) 0.55207(10) 0.0238(4) Uani d . 1 . .
H H51 0.0919 0.6743 0.5375 0.029 Uiso calc R 1 . .
C C52 0.24838(17) 0.65775(16) 0.53237(10) 0.0241(4) Uani d . 1 C .
C C52A 0.35359(18) 0.69688(17) 0.55006(11) 0.0284(5) Uani d . 1 . .
N N52A 0.43930(17) 0.72573(17) 0.56234(11) 0.0416(5) Uani d . 1 . .
C C53 0.24861(18) 0.56204(16) 0.49205(10) 0.0257(4) Uani d . 1 . .
S S54 0.1372(2) 0.5072(2) 0.46177(16) 0.0266(3) Uani d P 0.64 C 1
C C54 0.1514(19) 0.517(2) 0.4626(12) 0.0266(3) Uani d P 0.36 C 2
H H54 0.0795 0.5436 0.4637 0.032 Uiso d PR 0.36 C 2
C C55 0.1984(3) 0.4123(2) 0.42548(12) 0.0508(8) Uani d . 1 . .
H H55 0.1613 0.3612 0.3998 0.061 Uiso calc R 1 C 1
C C56 0.3062(3) 0.4102(2) 0.43404(13) 0.0509(8) Uani d . 1 C .
H H56 0.3535 0.3580 0.4169 0.061 Uiso calc R 1 D 1
C C57 0.3415(12) 0.5068(9) 0.4765(7) 0.0239(6) Uani d P 0.64 C 1
H H57 0.4131 0.5244 0.4892 0.029 Uiso calc PR 0.64 C 1
S S57 0.3530(5) 0.4887(3) 0.4727(3) 0.0239(6) Uani d P 0.36 C 2

loop_
_atom_site_aniso_label
_atom_site_aniso_U_11
_atom_site_aniso_U_22
_atom_site_aniso_U_33
_atom_site_aniso_U_12
_atom_site_aniso_U_13
_atom_site_aniso_U_23
S1 0.0215(3) 0.0215(3) 0.0224(3) 0.0001(2) -0.00059(19) -0.00041(19)
C2 0.0230(10) 0.0239(10) 0.0223(10) 0.0003(8) 0.0013(8) 0.0006(8)
C21 0.0219(10) 0.0239(10) 0.0228(10) 0.0004(8) 0.0037(8) -0.0011(8)
C22 0.0210(10) 0.0210(9) 0.0191(10) 0.0035(8) 0.0011(7) 0.0028(8)
C22A 0.0247(11) 0.0217(10) 0.0290(11) 0.0017(8) -0.0034(9) -0.0013(9)
N22A 0.0244(10) 0.0349(11) 0.0527(13) 0.0074(8) -0.0005(9) -0.0094(10)
C23 0.0192(10) 0.0224(10) 0.0218(10) 0.0010(8) 0.0018(8) 0.0014(8)
S24 0.0174(5) 0.0250(4) 0.0240(3) 0.0020(3) 0.0021(3) -0.0040(3)
C24 0.0174(5) 0.0250(4) 0.0240(3) 0.0020(3) 0.0021(3) -0.0040(3)
C25 0.0280(11) 0.0327(12) 0.0255(11) 0.0009(9) 0.0024(9) -0.0049(9)
C26 0.0248(11) 0.0250(11) 0.0412(13) -0.0056(9) 0.0009(9) -0.0044(10)
C27 0.032(4) 0.0325(14) 0.0408(13) -0.008(3) 0.008(3) -0.0038(10)
S27 0.032(4) 0.0325(14) 0.0408(13) -0.008(3) 0.008(3) -0.0038(10)
C3 0.0219(10) 0.0315(12) 0.0275(11) -0.0006(9) 0.0021(8) -0.0040(9)
C4 0.0239(10) 0.0298(11) 0.0259(11) -0.0044(9) -0.0009(8) -0.0018(9)
C5 0.0255(11) 0.0241(10) 0.0214(10) -0.0014(8) -0.0015(8) 0.0012(8)
C51 0.0260(11) 0.0243(10) 0.0213(10) -0.0031(9) -0.0016(8) 0.0018(8)
C52 0.0279(10) 0.0233(10) 0.0209(10) -0.0030(9) 0.0001(8) 0.0038(8)
C52A 0.0310(13) 0.0261(11) 0.0281(11) -0.0014(9) 0.0052(9) -0.0048(9)
N52A 0.0320(12) 0.0401(12) 0.0527(13) -0.0031(9) 0.0050(10) -0.0134(10)
C53 0.0335(11) 0.0214(10) 0.0222(10) -0.0014(9) 0.0043(9) 0.0031(8)
S54 0.0222(10) 0.0289(9) 0.0287(4) -0.0078(5) 0.0018(6) -0.0067(5)
C54 0.0222(10) 0.0289(9) 0.0287(4) -0.0078(5) 0.0018(6) -0.0067(5)
C55 0.093(2) 0.0341(14) 0.0258(13) -0.0327(15) 0.0068(14) -0.0064(11)
C56 0.082(2) 0.0347(14) 0.0361(15) 0.0251(15) 0.0242(14) 0.0101(12)
C57 0.0245(15) 0.0224(18) 0.0249(9) 0.0054(11) 0.0012(8) -0.0020(11)
S57 0.0245(15) 0.0224(18) 0.0249(9) 0.0054(11) 0.0012(8) -0.0020(11)

loop_
_atom_type_symbol
_atom_type_description
_atom_type_scat_dispersion_real
_atom_type_scat_dispersion_imag
_atom_type_scat_source
C C 0.0033 0.0016 'International Tables Vol C Tables 4.2.6.8 and 6.1.1.4'
H H 0.0000 0.0000 'International Tables Vol C Tables 4.2.6.8 and 6.1.1.4'
N N 0.0061 0.0033 'International Tables Vol C Tables 4.2.6.8 and 6.1.1.4'
S S 0.1246 0.1234 'International Tables Vol C Tables 4.2.6.8 and 6.1.1.4'

loop_
_geom_angle_atom_site_label_1
_geom_angle_atom_site_label_2
_geom_angle_atom_site_label_3
_geom_angle
C2 S1 C5 91.61(10)
C3 C2 C21 122.84(19)
C3 C2 S1 111.05(15)
C21 C2 S1 126.11(16)
C22 C21 C2 130.66(19)
C22 C21 H21 114.7
C2 C21 H21 114.7
C21 C22 C22A 121.78(18)
C21 C22 C23 124.10(18)
C22A C22 C23 114.11(17)
N22A C22A C22 176.4(2)
C27 C23 C22 128.2(5)
C24 C23 C22 126.7(9)
C24 C23 S27 113.4(10)
C22 C23 S27 119.7(4)
C27 C23 S24 109.9(5)
C22 C23 S24 121.92(15)
S27 C23 S24 118.4(4)
C25 S24 C23 91.00(11)
C23 C24 C25 108.1(12)
C23 C24 H24 125.9
C25 C24 H24 125.9
C26 C25 C24 102.2(6)
C26 C25 S24 114.59(17)
C26 C25 H25 122.7
C24 C25 H25 135.0
S24 C25 H25 122.7
C25 C26 C27 109.2(3)
C25 C26 S27 123.9(4)
C25 C26 H26 125.4
C27 C26 H26 125.4
S27 C26 H26 110.6
C23 C27 C26 115.3(5)
C23 C27 H27 122.3
C26 C27 H27 122.3
C26 S27 C23 92.0(4)
C2 C3 C4 113.09(19)
C2 C3 H3 123.5
C4 C3 H3 123.5
C5 C4 C3 113.31(19)
C5 C4 H4 123.3
C3 C4 H4 123.3
C4 C5 C51 123.08(19)
C4 C5 S1 110.94(15)
C51 C5 S1 125.98(16)
C52 C51 C5 130.7(2)
C52 C51 H51 114.7
C5 C51 H51 114.7
C51 C52 C52A 121.71(19)
C51 C52 C53 123.2(2)
C52A C52 C53 115.07(19)
N52A C52A C52 177.4(2)
C57 C53 C52 123.3(7)
C52 C53 C54 123.4(11)
C52 C53 S57 127.2(3)
C54 C53 S57 109.4(12)
C57 C53 S54 113.2(7)
C52 C53 S54 123.5(2)
S57 C53 S54 109.2(3)
C55 S54 C53 95.3(2)
C53 C54 C55 102.3(16)
C53 C54 H54 128.8
C55 C54 H54 128.9
C56 C55 S54 115.0(2)
C56 C55 C54 108.0(8)
C56 C55 H55 122.5
S54 C55 H55 122.5
C54 C55 H55 129.5
C55 C56 S57 118.1(3)
C55 C56 C57 109.5(5)
S57 C56 C57 8.8(7)
C55 C56 H56 125.2
S57 C56 H56 116.6
C57 C56 H56 125.2
C53 C57 C56 106.9(11)
C53 C57 H57 126.6
C56 C57 H57 126.6
C56 S57 C53 102.2(4)

loop_
_geom_bond_atom_site_label_1
_geom_bond_atom_site_label_2
_geom_bond_distance
S1 C2 1.734(2)
S1 C5 1.735(2)
C2 C3 1.384(3)
C2 C21 1.435(3)
C21 C22 1.358(3)
C21 H21 0.9500
C22 C22A 1.440(3)
C22 C23 1.465(3)
C22A N22A 1.149(3)
C23 C27 1.348(9)
C23 C24 1.393(18)
C23 S27 1.691(9)
C23 S24 1.734(2)
S24 C25 1.697(2)
C24 C25 1.63(2)
C24 H24 0.9500
C25 C26 1.349(3)
C25 H25 0.9500
C26 C27 1.427(12)
C26 S27 1.567(12)
C26 H26 0.9500
C27 H27 0.9500
C3 C4 1.397(3)
C3 H3 0.9500
C4 C5 1.383(3)
C4 H4 0.9500
C5 C51 1.437(3)
C51 C52 1.353(3)
C51 H51 0.9500
C52 C52A 1.439(3)
C52 C53 1.464(3)
C52A N52A 1.150(3)
C53 C57 1.383(12)
C53 C54 1.46(2)
C53 S57 1.640(4)
C53 S54 1.663(3)
S54 C55 1.602(5)
C54 C55 1.64(3)
C54 H54 0.9500
C55 C56 1.346(4)
C55 H55 0.9500
C56 S57 1.395(7)
C56 C57 1.561(14)
C56 H56 0.9500
C57 H57 0.9500

loop_
_geom_hbond_atom_site_label_D
_geom_hbond_atom_site_label_H
_geom_hbond_atom_site_label_A
_geom_hbond_site_symmetry_A
_geom_hbond_distance_DH
_geom_hbond_distance_HA
_geom_hbond_distance_DA
_geom_hbond_angle_DHA
C24 H24 S27 6_557 0.95 2.94 3.84(2) 157.8
C25 H25 S57 2_575 0.95 3.02 3.896(6) 153.4
C27 H27 S24 6_657 0.95 3.05 3.880(8) 147.3
C55 H55 S24 8_575 0.95 2.88 3.699(3) 144.9
C57 H57 S57 5_666 0.95 3.00 3.921(10) 163.3
C25 H25 Cg3 2_575 0.95 2.69 3.502(2) 143.5

loop_
_geom_torsion_atom_site_label_1
_geom_torsion_atom_site_label_2
_geom_torsion_atom_site_label_3
_geom_torsion_atom_site_label_4
_geom_torsion
C5 S1 C2 C3 -0.15(17)
C5 S1 C2 C21 179.64(19)
C3 C2 C21 C22 -176.0(2)
S1 C2 C21 C22 4.2(3)
C2 C21 C22 C22A 0.6(3)
C2 C21 C22 C23 179.9(2)
C21 C22 C23 C27 175.6(6)
C22A C22 C23 C27 -5.1(7)
C21 C22 C23 C24 -2.3(11)
C22A C22 C23 C24 177.1(11)
C21 C22 C23 S27 172.2(5)
C22A C22 C23 S27 -8.4(6)
C21 C22 C23 S24 -6.7(3)
C22A C22 C23 S24 172.69(15)
C27 C23 S24 C25 -1.9(5)
C22 C23 S24 C25 180.00(17)
C22 C23 C24 C25 -178.3(4)
S27 C23 C24 C25 7.0(15)
C23 C24 C25 C26 -4.2(13)
C23 S24 C25 C26 1.3(2)
S24 C25 C26 C27 -0.4(5)
C24 C25 C26 S27 -0.5(10)
C22 C23 C27 C26 -180.0(4)
S24 C23 C27 C26 2.1(9)
C25 C26 C27 C23 -1.1(9)
C25 C26 S27 C23 3.9(8)
C24 C23 S27 C26 -6.4(12)
C22 C23 S27 C26 178.4(3)
C21 C2 C3 C4 -179.85(19)
S1 C2 C3 C4 -0.1(2)
C2 C3 C4 C5 0.3(3)
C3 C4 C5 C51 179.69(19)
C3 C4 C5 S1 -0.4(2)
C2 S1 C5 C4 0.32(17)
C2 S1 C5 C51 -179.79(19)
C4 C5 C51 C52 -179.1(2)
S1 C5 C51 C52 1.0(3)
C5 C51 C52 C52A -0.1(3)
C5 C51 C52 C53 179.8(2)
C51 C52 C53 C57 -174.4(7)
C52A C52 C53 C57 5.6(7)
C51 C52 C53 C54 7.7(12)
C52A C52 C53 C54 -172.4(12)
C51 C52 C53 S57 -172.3(3)
C52A C52 C53 S57 7.7(4)
C51 C52 C53 S54 4.2(3)
C52A C52 C53 S54 -175.9(2)
C57 C53 S54 C55 -1.4(7)
C52 C53 S54 C55 179.87(19)
C52 C53 C54 C55 -178.8(5)
S57 C53 C54 C55 1.2(15)
C53 S54 C55 C56 2.0(3)
C53 C54 C55 C56 -2.5(15)
C54 C55 C56 S57 3.0(10)
S54 C55 C56 C57 -2.0(6)
C52 C53 C57 C56 179.2(4)
C54 C53 C57 C56 -2.7(14)
S54 C53 C57 C56 0.5(10)
C55 C56 C57 C53 0.9(10)
C55 C56 S57 C53 -2.2(5)
C52 C53 S57 C56 -179.8(2)
C54 C53 S57 C56 0.3(11)
